data_2010771
loop_
_publ_author_name
'Freyhardt, Clemens C.'
'Wiebcke, Michael'
'Felsche, J\"urgen'

_publ_section_title
;
 The monoclinic and cubic phases of metaboric acid (precise
 redeterminations)
;
_journal_issue 3
_journal_name_full 'Acta Crystallographica Section C'
_journal_page_first 276
_journal_page_last 278
_journal_paper_doi 10.1107/S0108270199016042
_journal_volume 56
_journal_year 2000
_chemical_compound_source Synthetic
_chemical_formula_iupac 'H B O2'
_chemical_formula_sum 'B H O2'
_chemical_formula_weight 43.82
_chemical_name_mineral Metaborite
_chemical_name_systematic ' metaboric acid, \g-phase'
_space_group_IT_number 218
_symmetry_cell_setting cubic
_symmetry_space_group_name_Hall 'P -4n 2 3'
_symmetry_space_group_name_H-M 'P -4 3 n'
_cell_angle_alpha 90.00
_cell_angle_beta 90.00
_cell_angle_gamma 90.00
_cell_formula_units_Z 24
_cell_length_a 8.8811(3)
_cell_length_b 8.8811(3)
_cell_length_c 8.8811(3)
_cell_measurement_reflns_used 25
_cell_measurement_temperature 183
_cell_measurement_theta_max 20.37
_cell_measurement_theta_min 15.36
_cell_volume 700.49(4)
_computing_cell_refinement 'SET4 in CAD-4 Software'
_computing_data_collection 'CAD-4 Software (Enraf-Nonius, 1989)'
_computing_data_reduction 'MolEN (Fair, 1990)'
_computing_molecular_graphics 'ORTEP-3 (Farrugia, 1997) and DIAMOND (Brandenburg & Berndt, 1999)'
_computing_publication_material SHELXL97
_computing_structure_refinement 'SHELXL97 (Sheldrick, 1997)'
_database_code_amcsd 0018652
_diffrn_measurement_device 'Enraf-Nonius CAD-4'
_diffrn_measurement_method \w--2\q
_diffrn_radiation_type MoK\a
_diffrn_radiation_wavelength .71073
_diffrn_reflns_av_R_equivalents .031
_diffrn_reflns_limit_h_max 19
_diffrn_reflns_limit_h_min 0
_diffrn_reflns_limit_k_max 19
_diffrn_reflns_limit_k_min 0
_diffrn_reflns_limit_l_max 19
_diffrn_reflns_limit_l_min 0
_diffrn_reflns_number 3758
_diffrn_reflns_theta_max 49.86
_diffrn_standards_decay_% 1.3
_diffrn_standards_interval_count 200
_diffrn_standards_number 3
_exptl_absorpt_coefficient_mu .247
_exptl_absorpt_correction_type none
_exptl_crystal_colour colourless
_exptl_crystal_density_diffrn 2.493
_exptl_crystal_density_method 'not measured'
_exptl_crystal_description 'rhombic dodecahedron'
_exptl_crystal_F_000 528
_exptl_crystal_size_rad .3
_refine_diff_density_max .287
_refine_diff_density_min -.261
_refine_ls_abs_structure_details 'Flack (1983)'
_refine_ls_abs_structure_Flack -1.4(6)
_refine_ls_extinction_coef .393(13)
_refine_ls_extinction_method 'SHELXL97 (Sheldrick, 1997)'
_refine_ls_goodness_of_fit_ref 1.015
_refine_ls_hydrogen_treatment refall
_refine_ls_number_parameters 33
_refine_ls_number_reflns 686
_refine_ls_R_factor_gt .0190
_refine_ls_shift/su_max <0.001
_refine_ls_structure_factor_coef Fsqd
_refine_ls_weighting_details 'calc w = 1/[\s^2^(Fo^2^)+(0.0197P)^2^] where P=(Fo^2^+2Fc^2^)/3'
_refine_ls_weighting_scheme calc
_refine_ls_wR_factor_ref .0445
_reflns_number_gt 628
_reflns_number_total 686
_reflns_threshold_expression F>4\s(F)
_cod_data_source_file sk1343.cif
_cod_data_source_block II
_cod_database_code 2010771
_cod_database_fobs_code 2010771

loop_
_space_group_symop_operation_xyz
'x, y, z'
'-x, -y, z'
'-x, y, -z'
'x, -y, -z'
'z, x, y'
'z, -x, -y'
'-z, -x, y'
'-z, x, -y'
'y, z, x'
'-y, z, -x'
'y, -z, -x'
'-y, -z, x'
'y+1/2, x+1/2, z+1/2'
'-y+1/2, -x+1/2, z+1/2'
'y+1/2, -x+1/2, -z+1/2'
'-y+1/2, x+1/2, -z+1/2'
'x+1/2, z+1/2, y+1/2'
'-x+1/2, z+1/2, -y+1/2'
'-x+1/2, -z+1/2, y+1/2'
'x+1/2, -z+1/2, -y+1/2'
'z+1/2, y+1/2, x+1/2'
'z+1/2, -y+1/2, -x+1/2'
'-z+1/2, y+1/2, -x+1/2'
'-z+1/2, -y+1/2, x+1/2'

loop_
_atom_site_label
_atom_site_fract_x
_atom_site_fract_y
_atom_site_fract_z
_atom_site_U_iso_or_equiv
_atom_site_adp_type
_atom_site_type_symbol
B .71733(5) .80853(5) .58110(5) .00407(7) Uani B
O1 .82221(4) .92596(4) .64509(4) .00427(5) Uani O
O2 .80015(4) .66772(3) .58016(4) .00421(5) Uani O
H .9275(15) .8920(16) .6707(16) .035(4) Uiso H

loop_
_atom_site_aniso_label
_atom_site_aniso_U_11
_atom_site_aniso_U_22
_atom_site_aniso_U_33
_atom_site_aniso_U_12
_atom_site_aniso_U_13
_atom_site_aniso_U_23
B .00421(14) .00403(14) .00397(14) .00006(11) .00022(11) -.00001(11)
O1 .00374(9) .00327(10) .00580(10) .00029(7) -.00085(7) -.00098(8)
O2 .00556(10) .00352(9) .00355(9) .00102(7) .00044(8) .00027(8)

loop_
_atom_type_symbol
_atom_type_description
_atom_type_scat_dispersion_real
_atom_type_scat_dispersion_imag
_atom_type_scat_source
B B .0013 .0007 'International Tables Vol C Tables 4.2.6.8 and 6.1.1.4'
O O .0106 .0060 'International Tables Vol C Tables 4.2.6.8 and 6.1.1.4'
H H .0000 .0000 'International Tables Vol C Tables 4.2.6.8 and 6.1.1.4'

loop_
_geom_angle_atom_site_label_1
_geom_angle_atom_site_label_2
_geom_angle_atom_site_label_3
_geom_angle_site_symmetry_1
_geom_angle_site_symmetry_3
_geom_angle
_geom_angle_publ_flag
O2 B O2 5 . 112.75(4) no
O2 B O1 5 19_664 108.08(3) no
O2 B O1 . 19_664 110.78(4) no
O2 B O1 5 . 110.85(3) no
O2 B O1 . . 106.55(3) no
O1 B O1 19_664 . 107.74(4) no
B O1 B 18_656 . 126.97(3) no
B O2 B 9 . 118.74(4) no
B O1 H 18_656 . 115.8(8) no
B O1 H . . 116.8(8) no

loop_
_geom_bond_atom_site_label_1
_geom_bond_atom_site_label_2
_geom_bond_site_symmetry_1
_geom_bond_site_symmetry_2
_geom_bond_distance
_geom_bond_publ_flag
B O2 . 5 1.4428(6) yes
B O2 . . 1.4508(6) yes
B O1 . 19_664 1.4803(6) yes
B O1 . . 1.5094(6) yes
O1 H . . 1.009(13) no

loop_
_geom_hbond_atom_site_label_D
_geom_hbond_atom_site_label_H
_geom_hbond_atom_site_label_A
_geom_hbond_site_symmetry_A
_geom_hbond_distance_DH
_geom_hbond_distance_HA
_geom_hbond_distance_DA
_geom_hbond_angle_DHA
_geom_hbond_publ_flag
O1 H1 O2 22_566 1.010(10) 1.480(10) 2.4850(10) 175.5(8) yes

loop_
_cod_related_entry_id
_cod_related_entry_database
_cod_related_entry_code
1 AMCSD 0018652
